data_2217050
loop_
_publ_author_name
'Rotar, Adina'
'Varga, Richard A.'
'Silvestru, Cristian'

_publ_section_title
;
 Substitutional disorder in a hypervalent diorganotin(IV) dihalide
;
_journal_coeditor_code GD2029
_journal_issue 1
_journal_name_full 'Acta Crystallographica Section E'
_journal_page_first m45
_journal_page_last m45
_journal_paper_doi 10.1107/S1600536807063386
_journal_volume 64
_journal_year 2008
_chemical_formula_iupac '[Sn Br0.65 Cl1.35 (C9 H12 N)2]'
_chemical_formula_moiety 'C18 H24 Br0.65 Cl1.35 N2 Sn'
_chemical_formula_sum 'C18 H24 Br0.65 Cl1.35 N2 Sn'
_chemical_formula_weight 486.89
_chemical_name_systematic
;
bromidochloridobis[2-(dimethylaminomethyl)phenyl]tin(IV)
;
_space_group_IT_number 15
_symmetry_cell_setting monoclinic
_symmetry_space_group_name_Hall '-C 2yc'
_symmetry_space_group_name_H-M 'C 1 2/c 1'
_atom_sites_solution_hydrogens geom
_atom_sites_solution_primary direct
_atom_sites_solution_secondary difmap
_audit_creation_method SHELXL-97
_cell_angle_alpha 90.00
_cell_angle_beta 106.1050(10)
_cell_angle_gamma 90.00
_cell_formula_units_Z 4
_cell_length_a 17.0221(15)
_cell_length_b 8.2387(7)
_cell_length_c 14.7510(13)
_cell_measurement_reflns_used 3754
_cell_measurement_temperature 297(2)
_cell_measurement_theta_max 26.92
_cell_measurement_theta_min 2.49
_cell_volume 1987.5(3)
_computing_cell_refinement 'SMART (Bruker, 2000)'
_computing_data_collection 'SMART (Bruker, 2000)'
_computing_data_reduction 'SAINT-Plus (Bruker, 2000)'
_computing_molecular_graphics 'DIAMOND (Brandenburg, 2006)'
_computing_publication_material 'publCIF (Westrip, 2007)'
_computing_structure_refinement 'SHELXTL (Bruker, 2001)'
_computing_structure_solution 'SHELXTL (Bruker, 2001)'
_diffrn_ambient_temperature 297(2)
_diffrn_measured_fraction_theta_full 1.000
_diffrn_measured_fraction_theta_max 1.000
_diffrn_measurement_device_type 'Bruker Smart APEX CCD area-detector diffractometer'
_diffrn_measurement_method 'phi and omega scans'
_diffrn_radiation_monochromator graphite
_diffrn_radiation_source 'fine-focus sealed tube'
_diffrn_radiation_type MoK\a
_diffrn_radiation_wavelength 0.71073
_diffrn_reflns_av_R_equivalents 0.0345
_diffrn_reflns_av_sigmaI/netI 0.0302
_diffrn_reflns_limit_h_max 20
_diffrn_reflns_limit_h_min -19
_diffrn_reflns_limit_k_max 9
_diffrn_reflns_limit_k_min -9
_diffrn_reflns_limit_l_max 17
_diffrn_reflns_limit_l_min -17
_diffrn_reflns_number 6916
_diffrn_reflns_theta_full 25.00
_diffrn_reflns_theta_max 25.00
_diffrn_reflns_theta_min 2.49
_exptl_absorpt_coefficient_mu 2.775
_exptl_absorpt_correction_T_max 0.738
_exptl_absorpt_correction_T_min 0.452
_exptl_absorpt_correction_type multi-scan
_exptl_absorpt_process_details '(SAINT-Plus; Bruker, 2000)'
_exptl_crystal_colour colourless
_exptl_crystal_density_diffrn 1.627
_exptl_crystal_density_method 'not measured'
_exptl_crystal_description block
_exptl_crystal_F_000 966.8
_exptl_crystal_size_max 0.32
_exptl_crystal_size_mid 0.25
_exptl_crystal_size_min 0.11
_refine_diff_density_max 0.360
_refine_diff_density_min -0.465
_refine_ls_extinction_method none
_refine_ls_goodness_of_fit_ref 1.239
_refine_ls_hydrogen_treatment constr
_refine_ls_matrix_type full
_refine_ls_number_parameters 108
_refine_ls_number_reflns 1746
_refine_ls_number_restraints 0
_refine_ls_restrained_S_all 1.239
_refine_ls_R_factor_all 0.0278
_refine_ls_R_factor_gt 0.0265
_refine_ls_shift/su_max 0.001
_refine_ls_shift/su_mean 0.000
_refine_ls_structure_factor_coef Fsqd
_refine_ls_weighting_details 'calc w=1/[\s^2^(Fo^2^)+(0.0000P)^2^+3.2594P] where P=(Fo^2^+2Fc^2^)/3'
_refine_ls_weighting_scheme calc
_refine_ls_wR_factor_gt 0.0591
_refine_ls_wR_factor_ref 0.0596
_reflns_number_gt 1693
_reflns_number_total 1746
_reflns_threshold_expression >2sigma(I)
_cod_data_source_file gd2029.cif
_cod_data_source_block I
_cod_depositor_comments
;
The following automatic conversions were performed:
'_symmetry_cell_setting' value 'Monoclinic' changed to 'monoclinic'
according to '/home/saulius/struct/CIF-dictionaries/cif_core.dic'
dictionary named 'cif_core.dic' version 2.4.1 from 2010-06-29.

Automatic conversion script
Id: cif_fix_enum 1527 2010-12-29 10:47:43Z saulius 

The following automatic conversions were performed:

'_symmetry_cell_setting' value 'Monoclinic' changed to 'monoclinic'
according to /home/saulius/struct/CIF-dictionaries/cif_core.dic
dictionary named 'cif_core.dic' version 2.4.1 from 2010-06-29.

Automatic conversion script
Id: cif_fix_values 1715 2011-07-08 13:25:40Z adriana 
;
_cod_original_sg_symbol_Hall '-C 2yc  '
_cod_original_sg_symbol_H-M 'C 2/c  '
_cod_database_code 2217050
_cod_database_fobs_code 2217050

loop_
_symmetry_equiv_pos_as_xyz
'x, y, z'
'-x, y, -z+1/2'
'x+1/2, y+1/2, z'
'-x+1/2, y+1/2, -z+1/2'
'-x, -y, -z'
'x, -y, z-1/2'
'-x+1/2, -y+1/2, -z'
'x+1/2, -y+1/2, z-1/2'

loop_
_atom_site_type_symbol
_atom_site_label
_atom_site_fract_x
_atom_site_fract_y
_atom_site_fract_z
_atom_site_U_iso_or_equiv
_atom_site_adp_type
_atom_site_calc_flag
_atom_site_refinement_flags
_atom_site_occupancy
Br Br1 1.04832(5) 0.42622(9) 0.36987(5) 0.0721(3) Uani d P 0.325(3)
Cl Cl1 1.04832(5) 0.42622(9) 0.36987(5) 0.0721(3) Uani d P 0.675(3)
Sn Sn1 1.0000 0.64336(4) 0.2500 0.03453(12) Uani d S 1
C C1 0.89182(18) 0.7072(4) 0.2862(2) 0.0386(7) Uani d . 1
C C6 0.8831(2) 0.6785(4) 0.3757(2) 0.0455(8) Uani d . 1
H H6 0.9254 0.6293 0.4212 0.055 Uiso calc R 1
C C2 0.8274(2) 0.7761(5) 0.2181(3) 0.0517(9) Uani d . 1
C C5 0.8125(2) 0.7221(5) 0.3982(3) 0.0589(10) Uani d . 1
H H5 0.8072 0.7022 0.4583 0.071 Uiso calc R 1
C C4 0.7506(3) 0.7942(6) 0.3318(3) 0.0714(12) Uani d . 1
H H4 0.7035 0.8260 0.3472 0.086 Uiso calc R 1
C C3 0.7572(2) 0.8206(6) 0.2424(3) 0.0707(12) Uani d . 1
H H3 0.7141 0.8688 0.1975 0.085 Uiso calc R 1
N N1 0.91474(19) 0.8322(4) 0.1136(2) 0.0547(8) Uani d . 1
C C7 0.8321(2) 0.7923(6) 0.1177(3) 0.0653(11) Uani d . 1
H H7A 0.8150 0.6911 0.0845 0.078 Uiso calc R 1
H H7B 0.7947 0.8766 0.0860 0.078 Uiso calc R 1
C C8 0.9324(3) 1.0031(5) 0.1373(3) 0.0785(13) Uani d . 1
H H8A 0.8954 1.0700 0.0915 0.118 Uiso calc R 1
H H8B 0.9876 1.0269 0.1371 0.118 Uiso calc R 1
H H8C 0.9259 1.0246 0.1987 0.118 Uiso calc R 1
C C9 0.9204(3) 0.8054(7) 0.0157(3) 0.0838(15) Uani d . 1
H H9A 0.8810 0.8724 -0.0273 0.126 Uiso calc R 1
H H9B 0.9096 0.6934 -0.0012 0.126 Uiso calc R 1
H H9C 0.9744 0.8331 0.0124 0.126 Uiso calc R 1

loop_
_atom_site_aniso_label
_atom_site_aniso_U_11
_atom_site_aniso_U_22
_atom_site_aniso_U_33
_atom_site_aniso_U_12
_atom_site_aniso_U_13
_atom_site_aniso_U_23
Br1 0.0787(5) 0.0714(5) 0.0805(6) 0.0373(4) 0.0458(4) 0.0378(4)
Cl1 0.0787(5) 0.0714(5) 0.0805(6) 0.0373(4) 0.0458(4) 0.0378(4)
Sn1 0.03419(18) 0.03473(18) 0.04017(19) 0.000 0.01949(13) 0.000
C1 0.0344(16) 0.0371(17) 0.0486(19) 0.0027(13) 0.0187(15) -0.0014(14)
C6 0.0446(19) 0.048(2) 0.050(2) 0.0021(15) 0.0240(16) -0.0028(16)
C2 0.0413(19) 0.061(2) 0.056(2) 0.0070(17) 0.0187(17) 0.0090(18)
C5 0.058(2) 0.068(3) 0.063(2) 0.003(2) 0.036(2) -0.002(2)
C4 0.052(2) 0.084(3) 0.093(3) 0.015(2) 0.045(2) 0.002(3)
C3 0.044(2) 0.082(3) 0.089(3) 0.018(2) 0.023(2) 0.013(2)
N1 0.0518(18) 0.068(2) 0.0470(17) 0.0091(15) 0.0181(14) 0.0161(15)
C7 0.045(2) 0.088(3) 0.059(2) 0.009(2) 0.0076(18) 0.019(2)
C8 0.090(3) 0.062(3) 0.085(3) 0.004(2) 0.026(3) 0.022(2)
C9 0.084(3) 0.121(4) 0.050(2) 0.019(3) 0.024(2) 0.030(3)

loop_
_atom_type_symbol
_atom_type_description
_atom_type_scat_dispersion_real
_atom_type_scat_dispersion_imag
_atom_type_scat_source
C C 0.0033 0.0016 'International Tables Vol C Tables 4.2.6.8 and 6.1.1.4'
H H 0.0000 0.0000 'International Tables Vol C Tables 4.2.6.8 and 6.1.1.4'
N N 0.0061 0.0033 'International Tables Vol C Tables 4.2.6.8 and 6.1.1.4'
Cl Cl 0.1484 0.1585 'International Tables Vol C Tables 4.2.6.8 and 6.1.1.4'
Br Br -0.2901 2.4595 'International Tables Vol C Tables 4.2.6.8 and 6.1.1.4'
Sn Sn -0.6537 1.4246 'International Tables Vol C Tables 4.2.6.8 and 6.1.1.4'

loop_
_geom_angle_atom_site_label_1
_geom_angle_atom_site_label_2
_geom_angle_atom_site_label_3
_geom_angle_site_symmetry_1
_geom_angle_site_symmetry_3
_geom_angle
C1 Sn1 C1 . 2_755 151.30(17)
C1 Sn1 Cl1 . 2_755 102.61(9)
C1 Sn1 Cl1 2_755 2_755 97.93(9)
C1 Sn1 Br1 . 2_755 102.61(9)
C1 Sn1 Br1 2_755 2_755 97.93(9)
Cl1 Sn1 Br1 2_755 2_755 0.00(4)
C1 Sn1 Br1 . . 97.93(9)
C1 Sn1 Br1 2_755 . 102.61(9)
Cl1 Sn1 Br1 2_755 . 88.11(4)
Br1 Sn1 Br1 2_755 . 88.11(4)
C2 C1 C6 . . 119.2(3)
C2 C1 Sn1 . . 119.1(2)
C6 C1 Sn1 . . 121.8(2)
C5 C6 C1 . . 120.9(3)
C5 C6 H6 . . 119.6
C1 C6 H6 . . 119.6
C1 C2 C3 . . 119.0(4)
C1 C2 C7 . . 120.0(3)
C3 C2 C7 . . 120.9(3)
C4 C5 C6 . . 119.6(4)
C4 C5 H5 . . 120.2
C6 C5 H5 . . 120.2
C5 C4 C3 . . 120.5(4)
C5 C4 H4 . . 119.7
C3 C4 H4 . . 119.7
C4 C3 C2 . . 120.8(4)
C4 C3 H3 . . 119.6
C2 C3 H3 . . 119.6
C7 N1 C8 . . 110.1(3)
C7 N1 C9 . . 109.2(3)
C8 N1 C9 . . 108.0(3)
N1 C7 C2 . . 112.0(3)
N1 C7 H7A . . 109.2
C2 C7 H7A . . 109.2
N1 C7 H7B . . 109.2
C2 C7 H7B . . 109.2
H7A C7 H7B . . 107.9
N1 C8 H8A . . 109.5
N1 C8 H8B . . 109.5
H8A C8 H8B . . 109.5
N1 C8 H8C . . 109.5
H8A C8 H8C . . 109.5
H8B C8 H8C . . 109.5
N1 C9 H9A . . 109.5
N1 C9 H9B . . 109.5
H9A C9 H9B . . 109.5
N1 C9 H9C . . 109.5
H9A C9 H9C . . 109.5
H9B C9 H9C . . 109.5

loop_
_geom_bond_atom_site_label_1
_geom_bond_atom_site_label_2
_geom_bond_site_symmetry_2
_geom_bond_distance
Br1 Sn1 . 2.4893(7)
Sn1 C1 . 2.121(3)
Sn1 C1 2_755 2.121(3)
Sn1 Cl1 2_755 2.4893(7)
Sn1 Br1 2_755 2.4893(7)
C1 C2 . 1.387(5)
C1 C6 . 1.389(5)
C6 C5 . 1.380(5)
C6 H6 . 0.9300
C2 C3 . 1.389(5)
C2 C7 . 1.510(5)
C5 C4 . 1.360(6)
C5 H5 . 0.9300
C4 C3 . 1.372(6)
C4 H4 . 0.9300
C3 H3 . 0.9300
N1 C7 . 1.462(5)
N1 C8 . 1.462(5)
N1 C9 . 1.491(5)
C7 H7A . 0.9700
C7 H7B . 0.9700
C8 H8A . 0.9600
C8 H8B . 0.9600
C8 H8C . 0.9600
C9 H9A . 0.9600
C9 H9B . 0.9600
C9 H9C . 0.9600

loop_
_geom_torsion_atom_site_label_1
_geom_torsion_atom_site_label_2
_geom_torsion_atom_site_label_3
_geom_torsion_atom_site_label_4
_geom_torsion_site_symmetry_1
_geom_torsion
C1 Sn1 C1 C2 2_755 70.1(3)
Cl1 Sn1 C1 C2 2_755 -64.6(3)
Br1 Sn1 C1 C2 2_755 -64.6(3)
Br1 Sn1 C1 C2 . -154.4(3)
C1 Sn1 C1 C6 2_755 -111.4(3)
Cl1 Sn1 C1 C6 2_755 113.9(3)
Br1 Sn1 C1 C6 2_755 113.9(3)
Br1 Sn1 C1 C6 . 24.1(3)
C2 C1 C6 C5 . -2.0(5)
Sn1 C1 C6 C5 . 179.5(3)
C6 C1 C2 C3 . 2.6(6)
Sn1 C1 C2 C3 . -178.8(3)
C6 C1 C2 C7 . -173.7(4)
Sn1 C1 C2 C7 . 4.9(5)
C1 C6 C5 C4 . -0.1(6)
C6 C5 C4 C3 . 1.5(7)
C5 C4 C3 C2 . -0.8(7)
C1 C2 C3 C4 . -1.3(7)
C7 C2 C3 C4 . 175.0(4)
C8 N1 C7 C2 . -75.8(4)
C9 N1 C7 C2 . 165.8(4)
C1 C2 C7 N1 . -37.0(5)
C3 C2 C7 N1 . 146.8(4)
